data_4073371
loop_
_publ_author_name
'Ghosh, Sushobhan'
'Mukherjee, Partha Sarathi'

_publ_section_title
;
 Self-Assembly of Metallamacrocycles via a Rigid Phosphorus Donor Linker#
;
_journal_issue 14
_journal_name_full Organometallics
_journal_page_first 3362
_journal_paper_doi 10.1021/om700296k
_journal_volume 26
_journal_year 2007
_chemical_formula_sum 'C52.5 H47 Cl5 O P4 Pt2'
_chemical_formula_weight 1385.21
_chemical_name_systematic
; 
 ? 
;
_space_group_IT_number 2
_symmetry_cell_setting monoclinic
_symmetry_space_group_name_Hall '-P 1'
_symmetry_space_group_name_H-M 'P -1'
_atom_sites_solution_hydrogens geom
_atom_sites_solution_primary direct
_atom_sites_solution_secondary difmap
_audit_creation_method SHELXL-97
_cell_angle_alpha 93.896(6)
_cell_angle_beta 106.842(6)
_cell_angle_gamma 108.217(6)
_cell_formula_units_Z 2
_cell_length_a 10.8981(8)
_cell_length_b 13.8392(10)
_cell_length_c 18.6187(14)
_cell_measurement_temperature 150(2)
_cell_volume 2513.8(4)
_computing_cell_refinement 'Crysalis, Oxford Diffraction'
_computing_data_collection 'Crysalis, Oxford Diffraction'
_computing_data_reduction 'Crysalis, Oxford Diffraction'
_computing_molecular_graphics PLATON(Spek,2004)
_computing_structure_refinement 'SHELXL-97 (Sheldrick, 1997)'
_computing_structure_solution 'SHELXS-97 (Sheldrick, 1997)'
_diffrn_ambient_temperature 150(2)
_diffrn_measured_fraction_theta_full 0.821
_diffrn_measured_fraction_theta_max 0.821
_diffrn_measurement_device 'Oxford Diffaction X-Calibur System'
_diffrn_measurement_method '321 frames, counting time 10 s.'
_diffrn_radiation_monochromator graphite
_diffrn_radiation_source 'fine-focus sealed tube'
_diffrn_radiation_type MoK\a
_diffrn_radiation_wavelength 0.71073
_diffrn_reflns_av_R_equivalents 0.0392
_diffrn_reflns_av_sigmaI/netI 0.0987
_diffrn_reflns_limit_h_max 16
_diffrn_reflns_limit_h_min -16
_diffrn_reflns_limit_k_max 20
_diffrn_reflns_limit_k_min -15
_diffrn_reflns_limit_l_max 26
_diffrn_reflns_limit_l_min -28
_diffrn_reflns_number 19918
_diffrn_reflns_theta_full 33.60
_diffrn_reflns_theta_max 33.60
_diffrn_reflns_theta_min 2.32
_exptl_absorpt_coefficient_mu 5.991
_exptl_absorpt_correction_T_max 1.441
_exptl_absorpt_correction_T_min 0.584
_exptl_absorpt_correction_type empirical
_exptl_absorpt_process_details 'ABSPACK, Oxford Diffraction Ltd'
_exptl_crystal_colour black
_exptl_crystal_density_diffrn 1.830
_exptl_crystal_density_method 'not measured'
_exptl_crystal_description block
_exptl_crystal_F_000 1342
_exptl_crystal_size_max 0.30
_exptl_crystal_size_mid 0.24
_exptl_crystal_size_min 0.21
_refine_diff_density_max 2.503
_refine_diff_density_min -4.343
_refine_diff_density_rms 0.261
_refine_ls_extinction_coef 0.00076(15)
_refine_ls_extinction_expression Fc^*^=kFc[1+0.001xFc^2^\l^3^/sin(2\q)]^-1/4^
_refine_ls_extinction_method SHELXL
_refine_ls_goodness_of_fit_ref 1.094
_refine_ls_hydrogen_treatment mixed
_refine_ls_matrix_type full
_refine_ls_number_parameters 580
_refine_ls_number_reflns 16303
_refine_ls_number_restraints 1
_refine_ls_restrained_S_all 1.095
_refine_ls_R_factor_all 0.0892
_refine_ls_R_factor_gt 0.0564
_refine_ls_shift/su_max 0.000
_refine_ls_shift/su_mean 0.000
_refine_ls_structure_factor_coef Fsqd
_refine_ls_weighting_details
;
_refine_ls_weighting_details 
  w=1/[\s^2^(Fo^2^)+(0.0681P)^2^+12.8853P] where P=(Fo^2^+2Fc^2^)/3 
;
_refine_ls_weighting_scheme calc
_refine_ls_wR_factor_gt 0.1396
_refine_ls_wR_factor_ref 0.1564
_reflns_number_gt 11135
_reflns_number_total 16303
_reflns_threshold_expression >2sigma(I)
_cod_data_source_file om700296k-file001.cif
_cod_data_source_block 2e
_cod_original_cell_volume 2513.8(3)
_cod_original_sg_symbol_H-M P21/c
_cod_original_formula_sum 'C52.50 H47 Cl5 O P4 Pt2 '
_cod_database_code 4073371

loop_
_symmetry_equiv_pos_as_xyz
'x, y, z'
'-x, -y, -z'

loop_
_atom_site_label
_atom_site_type_symbol
_atom_site_fract_x
_atom_site_fract_y
_atom_site_fract_z
_atom_site_U_iso_or_equiv
_atom_site_adp_type
_atom_site_occupancy
_atom_site_symmetry_multiplicity
_atom_site_calc_flag
_atom_site_refinement_flags
_atom_site_disorder_assembly
_atom_site_disorder_group
C2 C 0.4553(8) 0.7385(6) 0.1979(5) 0.0256(17) Uani 1 1 d . . .
H2 H 0.3876 0.7678 0.1911 0.031 Uiso 1 1 calc R . .
C3 C 0.4611(9) 0.6731(7) 0.2480(5) 0.0284(17) Uani 1 1 d . . .
H3 H 0.5278 0.6426 0.2562 0.034 Uiso 1 1 calc R . .
C6 C 0.6636(9) 0.8688(7) 0.3596(5) 0.0276(17) Uani 1 1 d . . .
H6 H 0.7381 0.8664 0.3457 0.033 Uiso 1 1 calc R . .
C7 C 0.5891(9) 0.9214(7) 0.3255(5) 0.0292(18) Uani 1 1 d . . .
H7 H 0.5148 0.9213 0.3405 0.035 Uiso 1 1 calc R . .
C11 C 0.6478(8) 0.6736(6) 0.1524(5) 0.0228(15) Uani 1 1 d . . .
C12 C 0.7697(8) 0.6936(6) 0.2113(5) 0.0246(16) Uani 1 1 d . . .
H12 H 0.8153 0.7592 0.2409 0.029 Uiso 1 1 calc R . .
C13 C 0.8235(9) 0.6151(8) 0.2259(5) 0.0316(19) Uani 1 1 d . . .
H13 H 0.9039 0.6277 0.2661 0.038 Uiso 1 1 calc R . .
C14 C 0.7580(11) 0.5196(8) 0.1813(6) 0.037(2) Uani 1 1 d . . .
H14 H 0.7949 0.4677 0.1905 0.045 Uiso 1 1 calc R . .
C15 C 0.6372(12) 0.4999(8) 0.1224(7) 0.049(3) Uani 1 1 d . . .
H15 H 0.5923 0.4344 0.0926 0.059 Uiso 1 1 calc R . .
C16 C 0.5829(11) 0.5768(7) 0.1075(6) 0.041(2) Uani 1 1 d . . .
H16 H 0.5024 0.5635 0.0672 0.049 Uiso 1 1 calc R . .
C21 C 0.4484(8) 0.7486(6) 0.0475(5) 0.0226(15) Uani 1 1 d . . .
C22 C 0.3163(9) 0.6761(7) 0.0304(5) 0.0307(19) Uani 1 1 d . . .
H22 H 0.2956 0.6347 0.0656 0.037 Uiso 1 1 calc R . .
C23 C 0.2172(10) 0.6659(7) -0.0380(6) 0.038(2) Uani 1 1 d . . .
H23 H 0.1302 0.6171 -0.0491 0.046 Uiso 1 1 calc R . .
C24 C 0.2463(10) 0.7275(7) -0.0900(5) 0.036(2) Uani 1 1 d . . .
H24 H 0.1783 0.7215 -0.1357 0.043 Uiso 1 1 calc R . .
C25 C 0.3734(10) 0.7971(7) -0.0751(5) 0.037(2) Uani 1 1 d . . .
H25 H 0.3931 0.8382 -0.1106 0.044 Uiso 1 1 calc R . .
C26 C 0.4744(10) 0.8070(7) -0.0068(5) 0.035(2) Uani 1 1 d . . .
H26 H 0.5618 0.8542 0.0025 0.042 Uiso 1 1 calc R . .
C31 C 0.3016(8) 0.5052(6) 0.2988(5) 0.0223(15) Uani 1 1 d . . .
C32 C 0.4129(11) 0.4681(7) 0.3148(5) 0.034(2) Uani 1 1 d . . .
H32 H 0.5016 0.5122 0.3228 0.041 Uiso 1 1 calc R . .
C33 C 0.3838(13) 0.3632(8) 0.3181(6) 0.044(3) Uani 1 1 d . . .
H33 H 0.4543 0.3365 0.3284 0.052 Uiso 1 1 calc R . .
C34 C 0.2508(14) 0.2981(7) 0.3062(7) 0.050(3) Uani 1 1 d . . .
H34 H 0.2335 0.2285 0.3088 0.060 Uiso 1 1 calc R . .
C35 C 0.1446(11) 0.3351(7) 0.2907(6) 0.042(3) Uani 1 1 d . . .
H35 H 0.0554 0.2907 0.2808 0.050 Uiso 1 1 calc R . .
C36 C 0.1728(10) 0.4401(7) 0.2900(6) 0.035(2) Uani 1 1 d . . .
H36 H 0.1024 0.4666 0.2834 0.042 Uiso 1 1 calc R . .
C41 C 0.1939(8) 0.6599(7) 0.2306(5) 0.0263(17) Uani 1 1 d . . .
C42 C 0.1236(8) 0.5911(7) 0.1626(5) 0.0282(18) Uani 1 1 d . . .
H42 H 0.1395 0.5296 0.1552 0.034 Uiso 1 1 calc R . .
C43 C 0.0296(10) 0.6148(8) 0.1058(6) 0.036(2) Uani 1 1 d . . .
H43 H -0.0195 0.5676 0.0607 0.044 Uiso 1 1 calc R . .
C44 C 0.0065(10) 0.7072(7) 0.1143(5) 0.0328(19) Uani 1 1 d . . .
H44 H -0.0549 0.7230 0.0748 0.039 Uiso 1 1 calc R . .
C45 C 0.0768(8) 0.7762(7) 0.1830(5) 0.0262(17) Uani 1 1 d . . .
H45 H 0.0602 0.8375 0.1901 0.031 Uiso 1 1 calc R . .
C46 C 0.1726(8) 0.7533(6) 0.2415(5) 0.0256(17) Uani 1 1 d . . .
H46 H 0.2213 0.7999 0.2869 0.031 Uiso 1 1 calc R . .
C51 C 0.6901(7) 0.6984(6) 0.4433(5) 0.0197(14) Uani 1 1 d . . .
C52 C 0.7780(8) 0.6797(6) 0.4068(5) 0.0242(16) Uani 1 1 d . . .
H52 H 0.8089 0.7245 0.3757 0.029 Uiso 1 1 calc R . .
C53 C 0.8190(9) 0.5960(8) 0.4162(5) 0.033(2) Uani 1 1 d . . .
H53 H 0.8756 0.5841 0.3903 0.040 Uiso 1 1 calc R . .
C54 C 0.7781(10) 0.5288(7) 0.4636(5) 0.0295(18) Uani 1 1 d . . .
H54 H 0.8076 0.4729 0.4702 0.035 Uiso 1 1 calc R . .
C55 C 0.6918(9) 0.5469(6) 0.5010(5) 0.0282(18) Uani 1 1 d . . .
H55 H 0.6641 0.5028 0.5333 0.034 Uiso 1 1 calc R . .
C56 C 0.6470(9) 0.6287(6) 0.4911(5) 0.0245(16) Uani 1 1 d . . .
H56 H 0.5879 0.6387 0.5158 0.029 Uiso 1 1 calc R . .
C61 C 0.7292(8) 0.9025(6) 0.5144(5) 0.0251(16) Uani 1 1 d . . .
C62 C 0.7136(10) 0.9980(7) 0.5182(6) 0.035(2) Uani 1 1 d . . .
H62 H 0.6423 1.0071 0.4807 0.043 Uiso 1 1 calc R . .
C63 C 0.8010(13) 1.0809(8) 0.5763(7) 0.046(3) Uani 1 1 d . . .
H63 H 0.7921 1.1456 0.5762 0.056 Uiso 1 1 calc R . .
C64 C 0.9006(11) 1.0646(8) 0.6336(7) 0.044(2) Uani 1 1 d . . .
H64 H 0.9581 1.1185 0.6735 0.052 Uiso 1 1 calc R . .
C65 C 0.9170(10) 0.9700(8) 0.6333(6) 0.044(2) Uani 1 1 d . . .
H65 H 0.9837 0.9598 0.6732 0.053 Uiso 1 1 calc R . .
C66 C 0.8326(9) 0.8889(7) 0.5724(6) 0.036(2) Uani 1 1 d . . .
H66 H 0.8459 0.8257 0.5708 0.044 Uiso 1 1 calc R . .
C71 C 0.4541(8) 1.0021(5) 0.1974(5) 0.0226(16) Uani 1 1 d . . .
C72 C 0.4037(8) 0.9748(6) 0.1186(5) 0.0258(17) Uani 1 1 d . . .
H72 H 0.4547 0.9546 0.0922 0.031 Uiso 1 1 calc R . .
C73 C 0.2757(9) 0.9782(7) 0.0797(6) 0.035(2) Uani 1 1 d . . .
H73 H 0.2404 0.9595 0.0269 0.043 Uiso 1 1 calc R . .
C74 C 0.2003(9) 1.0092(8) 0.1188(7) 0.041(2) Uani 1 1 d . . .
H74 H 0.1149 1.0117 0.0925 0.050 Uiso 1 1 calc R . .
C75 C 0.2531(11) 1.0365(8) 0.1974(7) 0.044(3) Uani 1 1 d . . .
H75 H 0.2029 1.0585 0.2234 0.053 Uiso 1 1 calc R . .
C76 C 0.3780(9) 1.0318(7) 0.2378(6) 0.032(2) Uani 1 1 d . . .
H76 H 0.4110 1.0480 0.2907 0.039 Uiso 1 1 calc R . .
C81 C 0.7167(8) 1.1236(7) 0.3066(5) 0.0245(16) Uani 1 1 d . . .
C82 C 0.8251(9) 1.1389(8) 0.3741(6) 0.035(2) Uani 1 1 d . . .
H82 H 0.8441 1.0824 0.3923 0.042 Uiso 1 1 calc R . .
C83 C 0.9049(11) 1.2392(9) 0.4144(7) 0.049(3) Uani 1 1 d . . .
H83 H 0.9750 1.2484 0.4598 0.059 Uiso 1 1 calc R . .
C84 C 0.8811(10) 1.3229(8) 0.3879(7) 0.043(3) Uani 1 1 d . . .
H84 H 0.9375 1.3892 0.4135 0.051 Uiso 1 1 calc R . .
C85 C 0.7716(12) 1.3084(7) 0.3224(7) 0.047(3) Uani 1 1 d . . .
H85 H 0.7525 1.3654 0.3052 0.056 Uiso 1 1 calc R . .
C86 C 0.6898(11) 1.2091(7) 0.2819(6) 0.036(2) Uani 1 1 d . . .
H86 H 0.6167 1.2005 0.2382 0.044 Uiso 1 1 calc R . .
Pt1 Pt 0.39788(3) 0.73033(2) 0.418255(17) 0.01820(8) Uani 1 1 d . . .
Pt2 Pt 0.72046(3) 0.93637(2) 0.175058(17) 0.01848(8) Uani 1 1 d . . .
P1 P 0.5706(2) 0.77400(15) 0.14276(12) 0.0192(4) Uani 1 1 d . . .
P4 P 0.33914(19) 0.64379(15) 0.29950(11) 0.0177(4) Uani 1 1 d . . .
P5 P 0.6207(2) 0.80096(15) 0.43388(11) 0.0178(4) Uani 1 1 d . . .
P8 P 0.6212(2) 0.99532(15) 0.25024(12) 0.0210(4) Uani 1 1 d . . .
Cl1 Cl 0.1657(2) 0.64597(16) 0.40516(12) 0.0268(4) Uani 1 1 d . . .
Cl3 Cl 0.8237(2) 0.88221(17) 0.09325(13) 0.0313(4) Uani 1 1 d . . .
Cl4 Cl 0.8837(2) 1.09982(16) 0.19462(14) 0.0332(5) Uani 1 1 d . . .
Cl2 Cl 0.4401(2) 0.80067(18) 0.54466(12) 0.0309(4) Uani 1 1 d . . .
C301 C -0.250(3) 0.726(2) -0.0997(18) 0.071(8) Uiso 0.50 1 d P A 1
H30A H -0.3038 0.7217 -0.1522 0.085 Uiso 0.50 1 calc PR A 1
H30B H -0.2774 0.7659 -0.0666 0.085 Uiso 0.50 1 calc PR A 1
Cl31 Cl -0.0729(15) 0.7812(11) -0.0856(9) 0.153(5) Uiso 0.50 1 d PD A 1
Cl32 Cl -0.2745(16) 0.5966(11) -0.0762(9) 0.149(5) Uiso 0.50 1 d PD A 1
O92 O -0.207(2) 0.6598(16) -0.0905(11) 0.066(5) Uiso 0.50 1 d P B 2
O91 O -0.136(3) 0.623(2) -0.0809(15) 0.102(8) Uiso 0.50 1 d P B 2

loop_
_atom_site_aniso_label
_atom_site_aniso_U_11
_atom_site_aniso_U_22
_atom_site_aniso_U_33
_atom_site_aniso_U_23
_atom_site_aniso_U_13
_atom_site_aniso_U_12
C2 0.024(4) 0.025(4) 0.028(4) 0.016(3) 0.010(3) 0.005(3)
C3 0.028(4) 0.026(4) 0.035(5) 0.007(3) 0.011(4) 0.013(3)
C6 0.025(4) 0.033(4) 0.021(4) 0.009(3) 0.006(3) 0.006(3)
C7 0.032(4) 0.025(4) 0.034(5) 0.017(3) 0.014(4) 0.009(3)
C11 0.028(4) 0.015(3) 0.025(4) 0.002(3) 0.012(3) 0.004(3)
C12 0.026(4) 0.025(4) 0.028(4) 0.011(3) 0.013(3) 0.011(3)
C13 0.031(4) 0.044(5) 0.028(5) 0.010(4) 0.016(4) 0.017(4)
C14 0.051(6) 0.036(5) 0.030(5) 0.015(4) 0.009(4) 0.024(5)
C15 0.061(7) 0.021(4) 0.053(7) -0.004(4) 0.006(6) 0.012(5)
C16 0.041(5) 0.029(5) 0.044(6) 0.005(4) -0.006(4) 0.018(4)
C21 0.023(4) 0.021(4) 0.022(4) 0.000(3) 0.006(3) 0.008(3)
C22 0.024(4) 0.026(4) 0.032(5) 0.005(3) 0.009(4) -0.004(3)
C23 0.029(4) 0.031(5) 0.037(5) 0.001(4) -0.001(4) 0.000(4)
C24 0.043(5) 0.026(4) 0.026(5) 0.007(4) -0.002(4) 0.008(4)
C25 0.043(5) 0.030(5) 0.025(5) 0.009(4) 0.003(4) 0.003(4)
C26 0.035(5) 0.038(5) 0.022(4) 0.014(4) 0.001(4) 0.004(4)
C31 0.029(4) 0.013(3) 0.026(4) 0.004(3) 0.013(3) 0.004(3)
C32 0.046(5) 0.030(5) 0.024(4) 0.014(4) 0.006(4) 0.015(4)
C33 0.078(8) 0.032(5) 0.031(5) 0.018(4) 0.020(5) 0.028(5)
C34 0.093(9) 0.017(4) 0.052(7) 0.013(4) 0.042(7) 0.014(5)
C35 0.054(6) 0.019(4) 0.042(6) 0.007(4) 0.025(5) -0.011(4)
C36 0.034(5) 0.026(4) 0.040(5) 0.006(4) 0.015(4) 0.001(4)
C41 0.016(3) 0.029(4) 0.035(5) 0.013(3) 0.011(3) 0.005(3)
C42 0.024(4) 0.023(4) 0.035(5) 0.000(3) 0.008(4) 0.008(3)
C43 0.031(5) 0.044(6) 0.030(5) 0.003(4) 0.009(4) 0.009(4)
C44 0.036(5) 0.039(5) 0.027(5) 0.015(4) 0.010(4) 0.015(4)
C45 0.022(4) 0.034(4) 0.023(4) 0.006(3) 0.007(3) 0.011(3)
C46 0.023(4) 0.028(4) 0.027(4) 0.011(3) 0.014(3) 0.003(3)
C51 0.018(3) 0.015(3) 0.025(4) 0.003(3) 0.009(3) 0.003(3)
C52 0.022(4) 0.030(4) 0.024(4) 0.007(3) 0.008(3) 0.012(3)
C53 0.032(4) 0.048(6) 0.036(5) 0.008(4) 0.020(4) 0.028(4)
C54 0.042(5) 0.028(4) 0.030(5) 0.013(4) 0.014(4) 0.025(4)
C55 0.032(4) 0.023(4) 0.033(5) 0.014(3) 0.014(4) 0.008(3)
C56 0.032(4) 0.032(4) 0.022(4) 0.018(3) 0.018(3) 0.017(3)
C61 0.020(3) 0.023(4) 0.032(4) 0.005(3) 0.007(3) 0.009(3)
C62 0.042(5) 0.035(5) 0.031(5) 0.004(4) 0.010(4) 0.018(4)
C63 0.064(7) 0.028(5) 0.054(7) 0.009(5) 0.026(6) 0.020(5)
C64 0.039(5) 0.033(5) 0.055(7) -0.002(5) 0.016(5) 0.009(4)
C65 0.033(5) 0.045(6) 0.044(6) -0.002(5) 0.002(4) 0.013(4)
C66 0.031(4) 0.027(4) 0.043(6) -0.002(4) -0.005(4) 0.015(4)
C71 0.019(3) 0.011(3) 0.037(5) 0.012(3) 0.008(3) 0.003(3)
C72 0.026(4) 0.018(4) 0.031(4) 0.008(3) 0.010(3) 0.004(3)
C73 0.030(4) 0.032(5) 0.033(5) 0.009(4) 0.000(4) 0.006(4)
C74 0.018(4) 0.039(5) 0.064(7) 0.023(5) 0.007(4) 0.009(4)
C75 0.037(5) 0.038(5) 0.071(8) 0.018(5) 0.027(6) 0.019(4)
C76 0.030(4) 0.031(5) 0.049(6) 0.028(4) 0.019(4) 0.018(4)
C81 0.021(4) 0.032(4) 0.020(4) -0.001(3) 0.006(3) 0.011(3)
C82 0.023(4) 0.043(5) 0.035(5) 0.001(4) 0.004(4) 0.011(4)
C83 0.042(6) 0.049(6) 0.045(7) -0.014(5) 0.004(5) 0.014(5)
C84 0.035(5) 0.036(5) 0.054(7) -0.010(5) 0.019(5) 0.009(4)
C85 0.056(7) 0.013(4) 0.064(8) -0.002(4) 0.020(6) 0.005(4)
C86 0.042(5) 0.026(4) 0.036(5) -0.003(4) 0.011(4) 0.008(4)
Pt1 0.01916(14) 0.01922(14) 0.01925(15) 0.00647(10) 0.00735(11) 0.00914(10)
Pt2 0.01680(13) 0.01577(13) 0.02174(15) 0.00616(10) 0.00472(11) 0.00502(10)
P1 0.0179(8) 0.0182(9) 0.0214(10) 0.0060(7) 0.0068(7) 0.0053(7)
P4 0.0191(8) 0.0168(8) 0.0174(9) 0.0049(7) 0.0074(7) 0.0049(7)
P5 0.0201(8) 0.0228(9) 0.0167(9) 0.0093(7) 0.0083(7) 0.0123(7)
P8 0.0209(9) 0.0195(9) 0.0240(10) 0.0089(8) 0.0079(8) 0.0073(7)
Cl1 0.0236(9) 0.0302(10) 0.0305(10) 0.0111(8) 0.0123(8) 0.0104(8)
Cl3 0.0318(10) 0.0325(11) 0.0341(11) 0.0067(8) 0.0171(9) 0.0113(8)
Cl4 0.0280(10) 0.0206(9) 0.0459(13) 0.0049(8) 0.0143(9) -0.0001(7)
Cl2 0.0325(10) 0.0393(12) 0.0244(10) 0.0052(8) 0.0144(8) 0.0126(9)

loop_
_atom_type_symbol
_atom_type_description
_atom_type_scat_dispersion_real
_atom_type_scat_dispersion_imag
_atom_type_scat_source
C C 0.0033 0.0016 'International Tables Vol C Tables 4.2.6.8 and 6.1.1.4'
H H 0.0000 0.0000 'International Tables Vol C Tables 4.2.6.8 and 6.1.1.4'
O O 0.0106 0.0060 'International Tables Vol C Tables 4.2.6.8 and 6.1.1.4'
S S 0.1246 0.1234 'International Tables Vol C Tables 4.2.6.8 and 6.1.1.4'
Pt Pt -1.7033 8.3905 'International Tables Vol C Tables 4.2.6.8 and 6.1.1.4'
P P 0.1023 0.0942 'International Tables Vol C Tables 4.2.6.8 and 6.1.1.4'
Cl Cl 0.1484 0.1585 'International Tables Vol C Tables 4.2.6.8 and 6.1.1.4'
N N 0.0061 0.0033 'International Tables Vol C Tables 4.2.6.8 and 6.1.1.4'

loop_
_geom_angle_atom_site_label_1
_geom_angle_atom_site_label_2
_geom_angle_atom_site_label_3
_geom_angle
C3 C2 P1 124.7(7)
C2 C3 P4 120.4(7)
C7 C6 P5 119.8(7)
C6 C7 P8 124.8(7)
C16 C11 C12 119.7(8)
C16 C11 P1 122.0(7)
C12 C11 P1 118.1(6)
C11 C12 C13 119.7(8)
C14 C13 C12 120.0(9)
C13 C14 C15 120.3(9)
C16 C15 C14 120.3(9)
C15 C16 C11 120.1(9)
C26 C21 C22 117.6(8)
C26 C21 P1 122.2(6)
C22 C21 P1 119.8(7)
C23 C22 C21 120.5(8)
C24 C23 C22 120.2(9)
C25 C24 C23 120.2(9)
C24 C25 C26 120.0(9)
C21 C26 C25 121.5(9)
C36 C31 C32 120.3(8)
C36 C31 P4 121.3(7)
C32 C31 P4 118.1(6)
C33 C32 C31 117.5(9)
C34 C33 C32 120.8(11)
C35 C34 C33 121.0(9)
C34 C35 C36 118.8(9)
C31 C36 C35 121.4(10)
C42 C41 C46 120.6(8)
C42 C41 P4 120.7(7)
C46 C41 P4 117.6(7)
C43 C42 C41 119.3(8)
C42 C43 C44 121.6(9)
C43 C44 C45 119.0(9)
C44 C45 C46 120.1(8)
C41 C46 C45 119.2(8)
C52 C51 C56 117.6(7)
C52 C51 P5 126.5(6)
C56 C51 P5 115.9(5)
C53 C52 C51 120.8(8)
C52 C53 C54 121.4(7)
C53 C54 C55 118.6(7)
C56 C55 C54 121.0(7)
C55 C56 C51 120.6(7)
C62 C61 C66 118.2(8)
C62 C61 P5 120.2(7)
C66 C61 P5 121.6(7)
C61 C62 C63 122.2(10)
C64 C63 C62 118.2(10)
C63 C64 C65 121.4(10)
C64 C65 C66 119.6(10)
C61 C66 C65 120.3(9)
C72 C71 C76 121.1(8)
C72 C71 P8 119.7(6)
C76 C71 P8 119.2(7)
C71 C72 C73 118.9(8)
C74 C73 C72 120.6(9)
C73 C74 C75 119.4(9)
C76 C75 C74 121.5(10)
C75 C76 C71 118.4(10)
C86 C81 C82 118.4(8)
C86 C81 P8 121.0(7)
C82 C81 P8 120.6(7)
C81 C82 C83 120.2(10)
C84 C83 C82 120.9(11)
C83 C84 C85 119.3(10)
C84 C85 C86 120.6(10)
C81 C86 C85 120.5(10)
P5 Pt1 P4 95.50(7)
P5 Pt1 Cl2 89.97(7)
P4 Pt1 Cl2 172.54(7)
P5 Pt1 Cl1 176.06(7)
P4 Pt1 Cl1 84.45(7)
Cl2 Pt1 Cl1 89.75(7)
P1 Pt2 P8 96.02(7)
P1 Pt2 Cl4 172.48(8)
P8 Pt2 Cl4 91.09(8)
P1 Pt2 Cl3 85.84(7)
P8 Pt2 Cl3 176.99(8)
Cl4 Pt2 Cl3 86.95(8)
C21 P1 C2 100.5(4)
C21 P1 C11 109.3(4)
C2 P1 C11 102.0(4)
C21 P1 Pt2 112.5(3)
C2 P1 Pt2 116.3(3)
C11 P1 Pt2 114.8(3)
C41 P4 C3 100.0(4)
C41 P4 C31 107.7(4)
C3 P4 C31 102.0(4)
C41 P4 Pt1 114.8(3)
C3 P4 Pt1 119.6(3)
C31 P4 Pt1 111.3(3)
C51 P5 C61 106.2(4)
C51 P5 C6 109.7(4)
C61 P5 C6 97.8(4)
C51 P5 Pt1 107.0(2)
C61 P5 Pt1 119.2(3)
C6 P5 Pt1 116.4(3)
C81 P8 C71 104.2(4)
C81 P8 C7 100.3(4)
C71 P8 C7 104.5(4)
C81 P8 Pt2 116.2(3)
C71 P8 Pt2 113.4(3)
C7 P8 Pt2 116.5(3)
Cl31 C301 Cl32 105.1(18)

loop_
_geom_bond_atom_site_label_1
_geom_bond_atom_site_label_2
_geom_bond_distance
C2 C3 1.345(12)
C2 P1 1.818(8)
C3 P4 1.818(9)
C6 C7 1.313(12)
C6 P5 1.814(8)
C7 P8 1.841(8)
C11 C16 1.380(12)
C11 C12 1.389(12)
C11 P1 1.831(8)
C12 C13 1.395(12)
C13 C14 1.364(14)
C14 C15 1.382(15)
C15 C16 1.378(14)
C21 C26 1.374(12)
C21 C22 1.403(11)
C21 P1 1.817(8)
C22 C23 1.375(13)
C23 C24 1.374(14)
C24 C25 1.353(13)
C25 C26 1.384(13)
C31 C36 1.365(11)
C31 C32 1.422(13)
C31 P4 1.830(8)
C32 C33 1.396(13)
C33 C34 1.390(17)
C34 C35 1.371(17)
C35 C36 1.391(13)
C41 C42 1.384(12)
C41 C46 1.394(12)
C41 P4 1.812(9)
C42 C43 1.380(13)
C43 C44 1.385(14)
C44 C45 1.393(13)
C45 C46 1.404(12)
C51 C52 1.398(10)
C51 C56 1.421(10)
C51 P5 1.801(8)
C52 C53 1.370(12)
C53 C54 1.386(13)
C54 C55 1.392(12)
C55 C56 1.369(11)
C61 C62 1.383(12)
C61 C66 1.388(12)
C61 P5 1.808(9)
C62 C63 1.396(15)
C63 C64 1.372(16)
C64 C65 1.376(15)
C65 C66 1.403(13)
C71 C72 1.388(12)
C71 C76 1.398(12)
C71 P8 1.837(8)
C72 C73 1.390(12)
C73 C74 1.382(15)
C74 C75 1.384(16)
C75 C76 1.375(14)
C81 C86 1.382(13)
C81 C82 1.403(12)
C81 P8 1.815(9)
C82 C83 1.404(14)
C83 C84 1.357(16)
C84 C85 1.388(16)
C85 C86 1.398(13)
Pt1 P5 2.2373(19)
Pt1 P4 2.252(2)
Pt1 Cl2 2.341(2)
Pt1 Cl1 2.3621(19)
Pt2 P1 2.2431(19)
Pt2 P8 2.252(2)
Pt2 Cl4 2.326(2)
Pt2 Cl3 2.348(2)
C301 Cl31 1.77(3)
C301 Cl32 1.82(3)
O92 O91 1.04(3)
